data_1553687
loop_
_publ_author_name
'Tokuo, Kokichi'
'Sakai, Hayato'
'Sakanoue, Tomo'
'Takenobu, Taishi'
'Araki, Yasuyuki'
'Wada, Takehiko'
'Hasobe, Taku'

_publ_section_title
;
 Control of the electrochemical and photophysical properties of
 N-substituted benzo[ghi]perylene derivatives
;
_journal_issue 11
_journal_name_full 'Materials Chemistry Frontiers'
_journal_page_first 2299
_journal_paper_doi 10.1039/C7QM00301C
_journal_volume 1
_journal_year 2017
_chemical_formula_moiety 'C29 H23 N3 O2'
_chemical_formula_sum 'C29 H23 N3 O2'
_chemical_formula_weight 445.52
_space_group_IT_number 14
_space_group_name_Hall '-P 2yn'
_space_group_name_H-M_alt 'P 1 21/n 1'
_symmetry_cell_setting monoclinic
_symmetry_Int_Tables_number 14
_symmetry_space_group_name_Hall '-P 2yn'
_symmetry_space_group_name_H-M 'P 1 21/n 1'
_atom_sites_solution_hydrogens geom
_atom_sites_solution_primary direct
_atom_sites_solution_secondary difmap
_audit_update_record
;
2017-07-27 deposited with the CCDC.
2017-08-15 downloaded from the CCDC.
;
_cell_angle_alpha 90.0000
_cell_angle_beta 90.5158(9)
_cell_angle_gamma 90.0000
_cell_formula_units_Z 4
_cell_length_a 7.3698(2)
_cell_length_b 10.7294(3)
_cell_length_c 27.0518(9)
_cell_measurement_reflns_used 21471
_cell_measurement_temperature 123
_cell_measurement_theta_max 27.50
_cell_measurement_theta_min 3.01
_cell_volume 2138.99(11)
_computing_cell_refinement 'RAPID AUTO'
_computing_data_collection 'RAPID AUTO (Rigaku, ????)'
_computing_data_reduction 'RAPID AUTO'
_computing_molecular_graphics 'CrystalStructure 4.0'
_computing_publication_material 'CrystalStructure 4.0 (Rigaku, 2010)'
_computing_structure_refinement 'SHELXL97 (Sheldrick, 2008)'
_computing_structure_solution 'Il Milione (Burla, et al., 2007)'
_diffrn_ambient_temperature 123
_diffrn_detector_area_resol_mean 10.000
_diffrn_measured_fraction_theta_full 0.998
_diffrn_measured_fraction_theta_max 0.998
_diffrn_measurement_device_type 'Rigaku R-AXIS RAPID'
_diffrn_measurement_method \w
_diffrn_radiation_type 'Mo K\a'
_diffrn_radiation_wavelength 0.71075
_diffrn_reflns_av_R_equivalents 0.0453
_diffrn_reflns_limit_h_max 9
_diffrn_reflns_limit_h_min -9
_diffrn_reflns_limit_k_max 13
_diffrn_reflns_limit_k_min -13
_diffrn_reflns_limit_l_max 35
_diffrn_reflns_limit_l_min -35
_diffrn_reflns_number 35969
_diffrn_reflns_theta_full 27.49
_diffrn_reflns_theta_max 27.48
_diffrn_standards_number 0
_exptl_absorpt_coefficient_mu 0.088
_exptl_absorpt_correction_T_max 0.998
_exptl_absorpt_correction_T_min 0.729
_exptl_absorpt_correction_type multi-scan
_exptl_absorpt_process_details 'ABSCOR (Rigaku, 1995)'
_exptl_crystal_colour yellow
_exptl_crystal_density_diffrn 1.383
_exptl_crystal_density_method 'not measured'
_exptl_crystal_description platelet
_exptl_crystal_F_000 936.00
_exptl_crystal_recrystallization_method 'Vapour deposition'
_exptl_crystal_size_max 0.170
_exptl_crystal_size_mid 0.100
_exptl_crystal_size_min 0.020
_refine_diff_density_max 0.630
_refine_diff_density_min -0.380
_refine_ls_extinction_method none
_refine_ls_goodness_of_fit_ref 1.066
_refine_ls_hydrogen_treatment constr
_refine_ls_number_parameters 309
_refine_ls_number_reflns 4898
_refine_ls_number_restraints 0
_refine_ls_R_factor_gt 0.0666
_refine_ls_shift/su_max 0.000
_refine_ls_structure_factor_coef Fsqd
_refine_ls_weighting_details 'w = 1/[\s^2^(Fo^2^)+(0.1056P)^2^+0.5301P] where P=(Fo^2^+2Fc^2^)/3'
_refine_ls_weighting_scheme calc
_refine_ls_wR_factor_ref 0.1854
_reflns_number_gt 3582
_reflns_number_total 4898
_reflns_threshold_expression F^2^>2.0\s(F^2^)
_cod_data_source_file c7qm00301c2.cif
_cod_data_source_block DABP1
_cod_original_cell_volume 2138.97(11)
_cod_database_code 1553687

loop_
_symmetry_equiv_pos_site_id
_symmetry_equiv_pos_as_xyz
1 +X,+Y,+Z
2 1/2-X,1/2+Y,1/2-Z
3 -X,-Y,-Z
4 1/2+X,1/2-Y,1/2+Z

loop_
_atom_site_label
_atom_site_type_symbol
_atom_site_fract_x
_atom_site_fract_y
_atom_site_fract_z
_atom_site_U_iso_or_equiv
_atom_site_adp_type
_atom_site_occupancy
_atom_site_symmetry_multiplicity
_atom_site_calc_flag
_atom_site_refinement_flags
O1 O 0.4665(2) 0.06020(13) 0.39253(6) 0.0421(4) Uani 1.0 4 d .
O2 O 0.3913(2) 0.41115(15) 0.29874(5) 0.0436(4) Uani 1.0 4 d .
N1 N 0.4059(3) 0.21823(15) 0.33627(6) 0.0351(4) Uani 1.0 4 d .
N2 N 0.8549(2) 0.74638(15) 0.52996(6) 0.0326(4) Uani 1.0 4 d .
N3 N 0.8917(2) 0.53795(16) 0.58735(6) 0.0311(4) Uani 1.0 4 d .
C1 C 0.4728(3) 0.16938(18) 0.38065(7) 0.0323(5) Uani 1.0 4 d .
C2 C 0.5526(3) 0.27645(17) 0.40864(7) 0.0273(4) Uani 1.0 4 d .
C3 C 0.6304(3) 0.27957(16) 0.45648(7) 0.0258(4) Uani 1.0 4 d .
C4 C 0.6462(3) 0.17276(17) 0.48815(7) 0.0293(4) Uani 1.0 4 d .
C5 C 0.7178(3) 0.18340(18) 0.53412(7) 0.0307(4) Uani 1.0 4 d .
C6 C 0.7800(3) 0.30079(17) 0.55283(7) 0.0277(4) Uani 1.0 4 d .
C7 C 0.8551(3) 0.31713(19) 0.60027(7) 0.0328(5) Uani 1.0 4 d .
C8 C 0.9074(3) 0.4342(2) 0.61499(7) 0.0338(5) Uani 1.0 4 d .
C9 C 0.8215(3) 0.52480(17) 0.54174(6) 0.0262(4) Uani 1.0 4 d .
C10 C 0.7646(3) 0.40835(16) 0.52239(6) 0.0244(4) Uani 1.0 4 d .
C11 C 0.6891(2) 0.39753(15) 0.47370(6) 0.0229(4) Uani 1.0 4 d .
C12 C 0.6716(3) 0.50633(16) 0.44356(6) 0.0239(4) Uani 1.0 4 d .
C13 C 0.7297(3) 0.62409(16) 0.46240(7) 0.0253(4) Uani 1.0 4 d .
C14 C 0.8031(3) 0.63669(17) 0.51089(7) 0.0266(4) Uani 1.0 4 d .
C15 C 0.8371(3) 0.84720(18) 0.50084(8) 0.0369(5) Uani 1.0 4 d .
C16 C 0.7694(3) 0.84537(18) 0.45338(8) 0.0358(5) Uani 1.0 4 d .
C17 C 0.7119(3) 0.73252(17) 0.43275(7) 0.0305(5) Uani 1.0 4 d .
C18 C 0.6356(3) 0.72180(18) 0.38403(8) 0.0346(5) Uani 1.0 4 d .
C19 C 0.5788(3) 0.61088(18) 0.36616(7) 0.0321(5) Uani 1.0 4 d .
C20 C 0.5939(3) 0.49953(17) 0.39552(6) 0.0266(4) Uani 1.0 4 d .
C21 C 0.5340(3) 0.38129(17) 0.37972(7) 0.0278(4) Uani 1.0 4 d .
C22 C 0.4367(3) 0.34546(19) 0.33308(7) 0.0334(5) Uani 1.0 4 d .
C23 C 0.3102(3) 0.1428(3) 0.29856(8) 0.0416(6) Uani 1.0 4 d .
C24 C 0.1129(3) 0.1828(3) 0.29261(8) 0.0411(5) Uani 1.0 4 d .
C25 C 0.0058(3) 0.1948(3) 0.34062(8) 0.0434(6) Uani 1.0 4 d .
C26 C -0.0153(4) 0.0761(3) 0.36858(10) 0.0605(7) Uani 1.0 4 d .
C27 C 0.4075(4) 0.1509(3) 0.24783(9) 0.0567(7) Uani 1.0 4 d .
C28 C 0.6071(4) 0.1176(3) 0.24797(10) 0.0664(9) Uani 1.0 4 d .
C29 C 0.6451(5) -0.0159(4) 0.25876(16) 0.0963(13) Uani 1.0 4 d .
H4 H 0.6059 0.0937 0.4767 0.0351 Uiso 1.0 4 calc R
H5 H 0.7270 0.1114 0.5545 0.0368 Uiso 1.0 4 calc R
H7 H 0.8695 0.2480 0.6219 0.0394 Uiso 1.0 4 calc R
H8 H 0.9587 0.4426 0.6472 0.0405 Uiso 1.0 4 calc R
H15 H 0.8739 0.9253 0.5140 0.0443 Uiso 1.0 4 calc R
H16 H 0.7618 0.9202 0.4347 0.0430 Uiso 1.0 4 calc R
H18 H 0.6248 0.7941 0.3639 0.0415 Uiso 1.0 4 calc R
H19 H 0.5283 0.6063 0.3338 0.0385 Uiso 1.0 4 calc R
H23 H 0.3121 0.0539 0.3096 0.0499 Uiso 1.0 4 calc R
H24A H 0.0503 0.1216 0.2710 0.0493 Uiso 1.0 4 calc R
H24B H 0.1099 0.2642 0.2754 0.0493 Uiso 1.0 4 calc R
H25A H 0.0675 0.2563 0.3622 0.0521 Uiso 1.0 4 calc R
H25B H -0.1164 0.2279 0.3326 0.0521 Uiso 1.0 4 calc R
H26A H -0.0786 0.0149 0.3478 0.0726 Uiso 1.0 4 calc R
H26B H -0.0858 0.0916 0.3985 0.0726 Uiso 1.0 4 calc R
H26C H 0.1047 0.0439 0.3778 0.0726 Uiso 1.0 4 calc R
H27A H 0.3438 0.0948 0.2243 0.0681 Uiso 1.0 4 calc R
H27B H 0.3943 0.2369 0.2351 0.0681 Uiso 1.0 4 calc R
H28A H 0.6580 0.1385 0.2153 0.0796 Uiso 1.0 4 calc R
H28B H 0.6704 0.1695 0.2730 0.0796 Uiso 1.0 4 calc R
H29A H 0.5860 -0.0682 0.2337 0.1156 Uiso 1.0 4 calc R
H29B H 0.5981 -0.0371 0.2915 0.1156 Uiso 1.0 4 calc R
H29C H 0.7764 -0.0302 0.2583 0.1156 Uiso 1.0 4 calc R

loop_
_atom_site_aniso_label
_atom_site_aniso_U_11
_atom_site_aniso_U_22
_atom_site_aniso_U_33
_atom_site_aniso_U_12
_atom_site_aniso_U_13
_atom_site_aniso_U_23
O1 0.0448(9) 0.0294(8) 0.0520(10) 0.0001(7) -0.0128(7) -0.0086(7)
O2 0.0468(9) 0.0554(10) 0.0283(8) -0.0013(7) -0.0107(7) 0.0013(7)
N1 0.0348(9) 0.0387(10) 0.0318(9) 0.0014(8) -0.0082(7) -0.0103(7)
N2 0.0288(8) 0.0279(8) 0.0412(10) -0.0030(7) 0.0011(7) -0.0087(7)
N3 0.0280(8) 0.0385(10) 0.0268(9) -0.0009(7) -0.0018(7) -0.0057(7)
C1 0.0291(10) 0.0317(11) 0.0362(11) 0.0031(8) -0.0036(8) -0.0091(8)
C2 0.0234(8) 0.0291(10) 0.0295(10) 0.0010(7) -0.0019(7) -0.0064(7)
C3 0.0231(8) 0.0260(9) 0.0282(9) 0.0008(7) 0.0001(7) -0.0024(7)
C4 0.0271(9) 0.0247(9) 0.0360(11) -0.0004(8) -0.0013(8) -0.0014(8)
C5 0.0304(9) 0.0279(10) 0.0338(10) 0.0025(8) 0.0020(8) 0.0065(8)
C6 0.0237(9) 0.0301(10) 0.0292(10) 0.0019(7) 0.0010(7) 0.0016(8)
C7 0.0312(10) 0.0406(11) 0.0268(10) 0.0038(9) -0.0003(8) 0.0056(8)
C8 0.0296(10) 0.0483(12) 0.0235(9) 0.0026(9) -0.0029(8) -0.0022(8)
C9 0.0208(8) 0.0320(10) 0.0260(9) 0.0004(7) 0.0012(7) -0.0046(7)
C10 0.0208(8) 0.0288(9) 0.0238(9) 0.0007(7) 0.0009(7) -0.0010(7)
C11 0.0189(8) 0.0243(9) 0.0254(9) 0.0013(7) 0.0012(7) -0.0010(7)
C12 0.0208(8) 0.0256(9) 0.0254(9) -0.0003(7) 0.0011(7) -0.0011(7)
C13 0.0210(8) 0.0247(9) 0.0302(10) 0.0018(7) 0.0031(7) -0.0001(7)
C14 0.0215(8) 0.0268(9) 0.0313(10) -0.0010(7) 0.0017(7) -0.0051(7)
C15 0.0337(10) 0.0249(10) 0.0522(13) -0.0021(8) 0.0026(9) -0.0072(9)
C16 0.0350(10) 0.0247(10) 0.0477(12) 0.0002(8) 0.0039(9) 0.0022(9)
C17 0.0259(9) 0.0267(10) 0.0388(11) 0.0015(8) 0.0030(8) 0.0013(8)
C18 0.0347(10) 0.0323(11) 0.0368(11) 0.0024(9) 0.0016(9) 0.0101(8)
C19 0.0309(10) 0.0372(11) 0.0282(10) 0.0017(8) -0.0009(8) 0.0048(8)
C20 0.0227(9) 0.0317(10) 0.0254(9) 0.0023(7) 0.0007(7) 0.0005(7)
C21 0.0250(9) 0.0336(10) 0.0246(9) 0.0020(8) -0.0017(7) -0.0044(7)
C22 0.0304(10) 0.0417(12) 0.0281(10) 0.0019(9) -0.0020(8) -0.0068(8)
C23 0.0360(11) 0.0505(13) 0.0381(12) -0.0007(10) -0.0092(9) -0.0199(10)
C24 0.0385(11) 0.0498(13) 0.0348(11) -0.0047(10) -0.0068(9) -0.0047(10)
C25 0.0356(11) 0.0533(14) 0.0413(12) -0.0058(10) -0.0025(9) -0.0098(10)
C26 0.0637(16) 0.0698(18) 0.0480(15) -0.0234(14) -0.0028(12) -0.0002(13)
C27 0.0465(13) 0.0821(19) 0.0416(14) -0.0097(13) 0.0001(11) -0.0245(13)
C28 0.0504(15) 0.098(3) 0.0505(16) -0.0114(15) 0.0022(12) -0.0294(15)
C29 0.075(3) 0.072(3) 0.141(4) -0.0060(18) -0.051(3) -0.009(3)

loop_
_atom_type_symbol
_atom_type_description
_atom_type_scat_dispersion_real
_atom_type_scat_dispersion_imag
_atom_type_scat_source
C C 0.0033 0.0016
;
International Tables for Crystallography
(1992, Vol. C, Tables 4.2.6.8 and 6.1.1.4)
;
H H 0.0000 0.0000
;
International Tables for Crystallography
(1992, Vol. C, Table 6.1.1.4)
;
N N 0.0061 0.0033
;
International Tables for Crystallography
(1992, Vol. C, Tables 4.2.6.8 and 6.1.1.4)
;
O O 0.0106 0.0060
;
International Tables for Crystallography
(1992, Vol. C, Tables 4.2.6.8 and 6.1.1.4)
;

loop_
_geom_angle_atom_site_label_1
_geom_angle_atom_site_label_2
_geom_angle_atom_site_label_3
_geom_angle
_geom_angle_publ_flag
C1 N1 C22 111.51(16) yes
C1 N1 C23 123.46(17) yes
C22 N1 C23 125.01(17) yes
C14 N2 C15 117.10(17) yes
C8 N3 C9 117.05(17) yes
O1 C1 N1 125.12(18) yes
O1 C1 C2 128.52(18) yes
N1 C1 C2 106.35(16) yes
C1 C2 C3 129.65(17) yes
C1 C2 C21 107.67(16) yes
C3 C2 C21 122.66(17) yes
C2 C3 C4 123.97(17) yes
C2 C3 C11 116.34(16) yes
C4 C3 C11 119.66(17) yes
C3 C4 C5 120.72(17) yes
C4 C5 C6 121.40(18) yes
C5 C6 C7 123.75(18) yes
C5 C6 C10 119.07(17) yes
C7 C6 C10 117.18(17) yes
C6 C7 C8 119.15(18) yes
N3 C8 C7 125.00(18) yes
N3 C9 C10 122.90(17) yes
N3 C9 C14 118.04(17) yes
C10 C9 C14 119.06(15) yes
C6 C10 C9 118.69(15) yes
C6 C10 C11 119.74(16) yes
C9 C10 C11 121.56(15) yes
C3 C11 C10 119.42(16) yes
C3 C11 C12 121.13(15) yes
C10 C11 C12 119.44(15) yes
C11 C12 C13 119.63(15) yes
C11 C12 C20 120.98(16) yes
C13 C12 C20 119.38(16) yes
C12 C13 C14 121.64(16) yes
C12 C13 C17 119.90(17) yes
C14 C13 C17 118.46(16) yes
N2 C14 C9 118.37(17) yes
N2 C14 C13 122.96(17) yes
C9 C14 C13 118.67(16) yes
N2 C15 C16 124.70(19) yes
C15 C16 C17 119.47(18) yes
C13 C17 C16 117.30(18) yes
C13 C17 C18 119.19(17) yes
C16 C17 C18 123.50(18) yes
C17 C18 C19 121.20(18) yes
C18 C19 C20 120.83(18) yes
C12 C20 C19 119.48(16) yes
C12 C20 C21 116.60(16) yes
C19 C20 C21 123.92(16) yes
C2 C21 C20 122.29(17) yes
C2 C21 C22 108.30(16) yes
C20 C21 C22 129.35(17) yes
O2 C22 N1 125.22(18) yes
O2 C22 C21 128.64(19) yes
N1 C22 C21 106.14(16) yes
N1 C23 C24 111.64(18) yes
N1 C23 C27 110.96(18) yes
C24 C23 C27 109.77(18) yes
C23 C24 C25 115.66(18) yes
C24 C25 C26 114.6(2) yes
C23 C27 C28 116.1(2) yes
C27 C28 C29 114.1(3) yes
C3 C4 H4 119.647 no
C5 C4 H4 119.629 no
C4 C5 H5 119.299 no
C6 C5 H5 119.303 no
C6 C7 H7 120.426 no
C8 C7 H7 120.419 no
N3 C8 H8 117.498 no
C7 C8 H8 117.498 no
N2 C15 H15 117.643 no
C16 C15 H15 117.660 no
C15 C16 H16 120.263 no
C17 C16 H16 120.265 no
C17 C18 H18 119.395 no
C19 C18 H18 119.400 no
C18 C19 H19 119.587 no
C20 C19 H19 119.585 no
N1 C23 H23 108.111 no
C24 C23 H23 108.114 no
C27 C23 H23 108.118 no
C23 C24 H24A 108.364 no
C23 C24 H24B 108.366 no
C25 C24 H24A 108.365 no
C25 C24 H24B 108.361 no
H24A C24 H24B 107.440 no
C24 C25 H25A 108.623 no
C24 C25 H25B 108.620 no
C26 C25 H25A 108.623 no
C26 C25 H25B 108.624 no
H25A C25 H25B 107.579 no
C25 C26 H26A 109.473 no
C25 C26 H26B 109.466 no
C25 C26 H26C 109.474 no
H26A C26 H26B 109.474 no
H26A C26 H26C 109.475 no
H26B C26 H26C 109.465 no
C23 C27 H27A 108.255 no
C23 C27 H27B 108.265 no
C28 C27 H27A 108.257 no
C28 C27 H27B 108.258 no
H27A C27 H27B 107.378 no
C27 C28 H28A 108.723 no
C27 C28 H28B 108.713 no
C29 C28 H28A 108.720 no
C29 C28 H28B 108.716 no
H28A C28 H28B 107.631 no
C28 C29 H29A 109.466 no
C28 C29 H29B 109.472 no
C28 C29 H29C 109.467 no
H29A C29 H29B 109.476 no
H29A C29 H29C 109.465 no
H29B C29 H29C 109.480 no

loop_
_geom_bond_atom_site_label_1
_geom_bond_atom_site_label_2
_geom_bond_distance
_geom_bond_publ_flag
O1 C1 1.216(3) yes
O2 C22 1.211(3) yes
N1 C1 1.396(3) yes
N1 C22 1.387(3) yes
N1 C23 1.476(3) yes
N2 C14 1.339(3) yes
N2 C15 1.344(3) yes
N3 C8 1.346(3) yes
N3 C9 1.341(3) yes
C1 C2 1.494(3) yes
C2 C3 1.411(3) yes
C2 C21 1.376(3) yes
C3 C4 1.435(3) yes
C3 C11 1.415(3) yes
C4 C5 1.351(3) yes
C5 C6 1.431(3) yes
C6 C7 1.404(3) yes
C6 C10 1.422(3) yes
C7 C8 1.372(3) yes
C9 C10 1.417(3) yes
C9 C14 1.468(3) yes
C10 C11 1.430(3) yes
C11 C12 1.429(3) yes
C12 C13 1.427(3) yes
C12 C20 1.417(3) yes
C13 C14 1.421(3) yes
C13 C17 1.418(3) yes
C15 C16 1.373(3) yes
C16 C17 1.397(3) yes
C17 C18 1.433(3) yes
C18 C19 1.350(3) yes
C19 C20 1.438(3) yes
C20 C21 1.409(3) yes
C21 C22 1.496(3) yes
C23 C24 1.523(3) yes
C23 C27 1.556(4) yes
C24 C25 1.531(3) yes
C25 C26 1.490(4) yes
C27 C28 1.514(4) yes
C28 C29 1.488(5) yes
C4 H4 0.950 no
C5 H5 0.950 no
C7 H7 0.950 no
C8 H8 0.950 no
C15 H15 0.950 no
C16 H16 0.950 no
C18 H18 0.950 no
C19 H19 0.950 no
C23 H23 1.000 no
C24 H24A 0.990 no
C24 H24B 0.990 no
C25 H25A 0.990 no
C25 H25B 0.990 no
C26 H26A 0.980 no
C26 H26B 0.980 no
C26 H26C 0.980 no
C27 H27A 0.990 no
C27 H27B 0.990 no
C28 H28A 0.990 no
C28 H28B 0.990 no
C29 H29A 0.980 no
C29 H29B 0.980 no
C29 H29C 0.980 no

loop_
_geom_contact_atom_site_label_1
_geom_contact_atom_site_label_2
_geom_contact_distance
_geom_contact_publ_flag
_geom_contact_site_symmetry_2
O1 C3 3.155(3) no .
O1 C4 3.137(3) no .
O1 C21 3.498(3) no .
O1 C22 3.464(3) no .
O1 C23 2.919(3) no .
O2 C1 3.461(3) no .
O2 C2 3.504(3) no .
O2 C19 3.128(3) no .
O2 C20 3.148(3) no .
O2 C23 2.940(3) no .
O2 C24 3.199(3) no .
O2 C27 3.117(4) no .
N1 C25 2.963(3) no .
N1 C26 3.574(4) no .
N1 C28 3.022(4) no .
N2 N3 2.734(3) no .
N2 C17 2.828(3) no .
N3 C6 2.830(3) no .
C1 C4 3.166(3) no .
C1 C24 3.552(3) no .
C2 C12 2.780(3) no .
C3 C6 2.830(3) no .
C3 C20 2.890(3) no .
C4 C10 2.827(3) no .
C5 C11 2.826(3) no .
C7 C9 2.743(3) no .
C8 C10 2.723(3) no .
C9 C12 2.874(3) no .
C10 C13 2.837(3) no .
C11 C14 2.879(3) no .
C11 C21 2.784(3) no .
C12 C18 2.829(3) no .
C13 C15 2.725(3) no .
C13 C19 2.825(3) no .
C14 C16 2.736(3) no .
C17 C20 2.829(3) no .
C19 C22 3.161(3) no .
C22 C24 3.145(3) no .
C22 C25 3.571(3) no .
C22 C27 3.117(4) no .
C22 C28 3.593(4) no .
C23 C26 3.152(4) no .
C23 C29 3.194(5) no .
O1 C5 3.558(3) no 3_656
O1 C16 3.597(3) no 1_545
N2 C1 3.550(3) no 3_666
N2 C2 3.454(3) no 3_666
N2 C6 3.553(3) no 3_766
N2 C10 3.563(3) no 3_766
N2 C26 3.535(4) no 3_666
N3 C11 3.584(3) no 3_766
N3 C12 3.366(3) no 3_766
N3 C13 3.562(3) no 3_766
N3 C21 3.382(3) no 3_666
N3 C22 3.486(3) no 3_666
N3 C25 3.545(3) no 3_666
C1 N2 3.550(3) no 3_666
C2 N2 3.454(3) no 3_666
C2 C14 3.547(3) no 3_666
C3 C14 3.441(3) no 3_666
C4 C15 3.583(3) no 3_666
C4 C16 3.465(3) no 3_666
C4 C17 3.561(3) no 3_666
C5 O1 3.558(3) no 3_656
C5 C15 3.438(3) no 3_766
C5 C17 3.420(3) no 3_666
C5 C18 3.581(3) no 3_666
C6 N2 3.553(3) no 3_766
C6 C14 3.600(3) no 3_766
C6 C15 3.559(3) no 3_766
C6 C18 3.529(3) no 3_666
C6 C19 3.578(3) no 3_666
C7 C13 3.568(3) no 3_766
C7 C16 3.588(3) no 3_766
C7 C17 3.364(3) no 3_766
C7 C19 3.421(3) no 3_666
C8 C12 3.554(3) no 3_766
C8 C13 3.468(3) no 3_766
C8 C17 3.578(3) no 3_766
C9 C9 3.523(3) no 3_766
C9 C10 3.595(3) no 3_766
C9 C14 3.572(3) no 3_766
C9 C20 3.524(3) no 3_666
C9 C21 3.534(3) no 3_666
C10 N2 3.563(3) no 3_766
C10 C9 3.595(3) no 3_766
C10 C12 3.475(3) no 3_666
C10 C14 3.354(3) no 3_766
C11 N3 3.584(3) no 3_766
C11 C13 3.559(3) no 3_666
C12 N3 3.366(3) no 3_766
C12 C8 3.554(3) no 3_766
C12 C10 3.475(3) no 3_666
C13 N3 3.562(3) no 3_766
C13 C7 3.568(3) no 3_766
C13 C8 3.468(3) no 3_766
C13 C11 3.559(3) no 3_666
C14 C2 3.547(3) no 3_666
C14 C3 3.441(3) no 3_666
C14 C6 3.600(3) no 3_766
C14 C9 3.572(3) no 3_766
C14 C10 3.354(3) no 3_766
C15 C4 3.583(3) no 3_666
C15 C5 3.438(3) no 3_766
C15 C6 3.559(3) no 3_766
C16 O1 3.597(3) no 1_565
C16 C4 3.465(3) no 3_666
C16 C7 3.588(3) no 3_766
C17 C4 3.561(3) no 3_666
C17 C5 3.420(3) no 3_666
C17 C7 3.364(3) no 3_766
C17 C8 3.578(3) no 3_766
C18 C5 3.581(3) no 3_666
C18 C6 3.529(3) no 3_666
C19 C6 3.578(3) no 3_666
C19 C7 3.421(3) no 3_666
C20 C9 3.524(3) no 3_666
C21 N3 3.382(3) no 3_666
C21 C9 3.534(3) no 3_666
C22 N3 3.486(3) no 3_666
C25 N3 3.545(3) no 3_666
C26 N2 3.535(4) no 3_666
O1 H4 2.5147 no .
O1 H23 2.5072 no .
O1 H26C 2.6981 no .
O1 H29B 3.0908 no .
O2 H19 2.5068 no .
O2 H24B 2.6763 no .
O2 H25A 3.3884 no .
O2 H27B 2.5412 no .
O2 H28B 3.3853 no .
N1 H24A 3.3130 no .
N1 H24B 2.7655 no .
N1 H25A 2.6292 no .
N1 H26C 3.1202 no .
N1 H27A 3.3327 no .
N1 H27B 2.7445 no .
N1 H28B 2.6574 no .
N1 H29B 3.3184 no .
N2 H16 3.2490 no .
N3 H7 3.2528 no .
C1 H4 2.8851 no .
C1 H23 2.5670 no .
C1 H25A 3.1642 no .
C1 H26C 3.0287 no .
C1 H28B 3.2680 no .
C1 H29B 3.4093 no .
C2 H4 2.7154 no .
C3 H5 3.2788 no .
C5 H7 2.7059 no .
C6 H4 3.2833 no .
C6 H8 3.2405 no .
C7 H5 2.6977 no .
C9 H8 3.1434 no .
C10 H5 3.3139 no .
C10 H7 3.2812 no .
C11 H4 3.3183 no .
C12 H19 3.3208 no .
C13 H16 3.2735 no .
C13 H18 3.3138 no .
C14 H15 3.1418 no .
C16 H18 2.6918 no .
C17 H15 3.2395 no .
C17 H19 3.2814 no .
C18 H16 2.6934 no .
C20 H18 3.2823 no .
C21 H19 2.7152 no .
C22 H19 2.8788 no .
C22 H23 3.3198 no .
C22 H24B 2.9876 no .
C22 H25A 2.9965 no .
C22 H27B 2.9090 no .
C22 H28B 3.0368 no .
C23 H25A 2.7755 no .
C23 H25B 3.4082 no .
C23 H26A 3.4553 no .
C23 H26C 2.8418 no .
C23 H28A 3.4286 no .
C23 H28B 2.7641 no .
C23 H29A 3.5221 no .
C23 H29B 2.8765 no .
C24 H26A 2.7397 no .
C24 H26B 3.3739 no .
C24 H26C 2.7460 no .
C24 H27A 2.6934 no .
C24 H27B 2.6674 no .
C25 H23 2.8493 no .
C26 H23 2.9141 no .
C26 H24A 2.7313 no .
C26 H24B 3.3642 no .
C27 H24A 2.7294 no .
C27 H24B 2.6216 no .
C27 H29A 2.7222 no .
C27 H29B 2.7211 no .
C27 H29C 3.3520 no .
C28 H23 2.8352 no .
C29 H23 2.9221 no .
C29 H27A 2.6783 no .
C29 H27B 3.3414 no .
H4 H5 2.2858 no .
H5 H7 2.5583 no .
H7 H8 2.2915 no .
H15 H16 2.2932 no .
H16 H18 2.5459 no .
H18 H19 2.2850 no .
H23 H24A 2.3026 no .
H23 H24B 2.8533 no .
H23 H25A 3.1682 no .
H23 H26A 3.0964 no .
H23 H26C 2.4088 no .
H23 H27A 2.3621 no .
H23 H27B 2.8822 no .
H23 H28B 3.0886 no .
H23 H29A 3.1761 no .
H23 H29B 2.3782 no .
H24A H25A 2.8617 no .
H24A H25B 2.3714 no .
H24A H26A 2.5623 no .
H24A H26C 3.0302 no .
H24A H27A 2.5308 no .
H24A H27B 2.9908 no .
H24B H25A 2.3739 no .
H24B H25B 2.3182 no .
H24B H27A 2.8679 no .
H24B H27B 2.3888 no .
H25A H26A 2.8309 no .
H25A H26B 2.3201 no .
H25A H26C 2.3336 no .
H25B H26A 2.3386 no .
H25B H26B 2.3152 no .
H25B H26C 2.8309 no .
H27A H28A 2.3775 no .
H27A H28B 2.8476 no .
H27A H29A 2.5102 no .
H27A H29B 2.9585 no .
H27A H29C 3.5716 no .
H27B H28A 2.2807 no .
H27B H28B 2.3823 no .
H27B H29A 3.5660 no .
H28A H29A 2.3346 no .
H28A H29B 2.8303 no .
H28A H29C 2.3180 no .
H28B H29A 2.8302 no .
H28B H29B 2.3356 no .
H28B H29C 2.3173 no .
O1 H5 2.7421 no 3_656
O1 H15 3.5807 no 3_666
O1 H16 2.8718 no 1_545
O1 H18 3.1824 no 1_545
O1 H26B 3.3187 no 1_655
O2 H8 3.3656 no 3_666
O2 H24A 2.9763 no 2_555
O2 H27A 2.6940 no 2_555
O2 H29C 2.9725 no 2_655
N1 H25B 3.5243 no 1_655
N2 H25A 2.9669 no 3_666
N2 H26B 3.0994 no 3_666
N2 H26C 3.3710 no 3_666
N3 H25A 2.6107 no 3_666
C1 H25B 3.3647 no 1_655
C1 H26B 3.3888 no 1_655
C2 H25B 3.2470 no 1_655
C2 H26B 3.3352 no 1_655
C3 H26B 3.3110 no 1_655
C4 H4 3.5441 no 3_656
C4 H15 3.2146 no 1_545
C4 H16 3.1903 no 1_545
C4 H26B 3.2600 no 1_655
C5 H15 3.0492 no 1_545
C5 H15 3.4907 no 3_766
C7 H19 3.4540 no 3_666
C7 H27A 3.4881 no 4_555
C8 H19 3.5354 no 3_666
C8 H25A 3.3824 no 3_666
C8 H27A 3.0150 no 4_555
C8 H28A 3.3597 no 4_555
C9 H25A 3.5908 no 3_666
C15 H4 3.2102 no 1_565
C15 H4 3.3857 no 3_666
C15 H5 3.2895 no 1_565
C15 H5 3.5839 no 3_766
C15 H15 3.2666 no 3_776
C15 H26B 3.3343 no 3_666
C15 H26C 3.5070 no 3_666
C16 H4 2.9938 no 1_565
C16 H4 3.4278 no 3_666
C16 H7 3.5116 no 3_766
C16 H26A 3.5741 no 1_665
C16 H26B 3.2169 no 1_665
C17 H7 3.4393 no 3_766
C18 H8 3.5787 no 3_766
C18 H28A 3.2250 no 2_655
C19 H8 3.4780 no 3_766
C19 H28A 2.9627 no 2_655
C20 H8 3.5577 no 3_766
C21 H25B 3.3215 no 1_655
C22 H25B 3.5272 no 1_655
C22 H29C 3.5281 no 2_655
C24 H28B 3.3028 no 1_455
C24 H29A 3.1267 no 2_555
C24 H29C 3.4921 no 1_455
C25 H28B 3.0741 no 1_455
C25 H29A 3.3076 no 2_555
C26 H5 3.5806 no 3_656
C26 H15 3.3330 no 3_666
C26 H16 2.9583 no 1_445
C26 H28B 3.5989 no 1_455
C26 H29C 3.5331 no 1_455
C27 H7 3.5838 no 4_454
C27 H8 2.9297 no 4_454
C28 H8 2.9993 no 4_454
C28 H19 3.4981 no 2_645
C28 H24A 3.3205 no 1_655
C28 H25B 3.2732 no 1_655
C29 H8 3.3978 no 4_454
C29 H18 3.5047 no 1_545
C29 H24A 3.3443 no 1_655
C29 H24B 3.1504 no 2_545
C29 H26A 3.1575 no 1_655
H4 C4 3.5441 no 3_656
H4 C15 3.2102 no 1_545
H4 C15 3.3857 no 3_666
H4 C16 2.9938 no 1_545
H4 C16 3.4278 no 3_666
H4 H4 2.8469 no 3_656
H4 H5 3.3960 no 3_656
H4 H15 2.8550 no 1_545
H4 H15 3.5529 no 3_666
H4 H16 2.4690 no 1_545
H4 H26B 3.1182 no 1_655
H5 O1 2.7421 no 3_656
H5 C15 3.2895 no 1_545
H5 C15 3.5839 no 3_766
H5 C26 3.5806 no 3_656
H5 H4 3.3960 no 3_656
H5 H15 2.5251 no 1_545
H5 H15 3.5126 no 3_766
H5 H18 3.5673 no 3_666
H5 H26C 2.7626 no 3_656
H7 C16 3.5116 no 3_766
H7 C17 3.4393 no 3_766
H7 C27 3.5838 no 4_555
H7 H19 3.5407 no 3_666
H7 H26A 3.3135 no 3_656
H7 H26C 3.1375 no 3_656
H7 H27A 3.2506 no 4_555
H7 H27B 3.0706 no 4_555
H7 H28A 3.5055 no 4_555
H8 O2 3.3656 no 3_666
H8 C18 3.5787 no 3_766
H8 C19 3.4780 no 3_766
H8 C20 3.5577 no 3_766
H8 C27 2.9297 no 4_555
H8 C28 2.9993 no 4_555
H8 C29 3.3978 no 4_555
H8 H25A 3.2461 no 3_666
H8 H27A 2.2953 no 4_555
H8 H27B 3.1013 no 4_555
H8 H28A 2.5022 no 4_555
H8 H29A 2.8515 no 4_555
H15 O1 3.5807 no 3_666
H15 C4 3.2146 no 1_565
H15 C5 3.0492 no 1_565
H15 C5 3.4907 no 3_766
H15 C15 3.2666 no 3_776
H15 C26 3.3330 no 3_666
H15 H4 2.8550 no 1_565
H15 H4 3.5529 no 3_666
H15 H5 2.5251 no 1_565
H15 H5 3.5126 no 3_766
H15 H15 2.5735 no 3_776
H15 H16 3.4364 no 3_776
H15 H26B 2.8289 no 3_666
H15 H26C 2.9468 no 3_666
H16 O1 2.8718 no 1_565
H16 C4 3.1903 no 1_565
H16 C26 2.9583 no 1_665
H16 H4 2.4690 no 1_565
H16 H15 3.4364 no 3_776
H16 H26A 2.8269 no 1_665
H16 H26B 2.3709 no 1_665
H16 H26C 3.2539 no 1_665
H18 O1 3.1824 no 1_565
H18 C29 3.5047 no 1_565
H18 H5 3.5673 no 3_666
H18 H26A 3.2551 no 1_665
H18 H28A 3.1624 no 2_655
H18 H29B 2.6750 no 1_565
H19 C7 3.4540 no 3_666
H19 C8 3.5354 no 3_666
H19 C28 3.4981 no 2_655
H19 H7 3.5407 no 3_666
H19 H24A 2.8934 no 2_555
H19 H24B 3.5468 no 2_555
H19 H27A 3.1510 no 2_555
H19 H28A 2.6982 no 2_655
H19 H29C 3.2377 no 2_655
H24A O2 2.9763 no 2_545
H24A C28 3.3205 no 1_455
H24A C29 3.3443 no 1_455
H24A H19 2.8934 no 2_545
H24A H28A 3.2537 no 1_455
H24A H28B 2.8481 no 1_455
H24A H29A 3.4791 no 2_555
H24A H29C 2.6143 no 1_455
H24B C29 3.1504 no 2_555
H24B H19 3.5468 no 2_545
H24B H27A 3.5640 no 2_555
H24B H28B 3.3951 no 1_455
H24B H29A 2.3182 no 2_555
H24B H29B 3.1806 no 2_555
H25A N2 2.9669 no 3_666
H25A N3 2.6107 no 3_666
H25A C8 3.3824 no 3_666
H25A C9 3.5908 no 3_666
H25A H8 3.2461 no 3_666
H25A H29A 3.3918 no 2_555
H25B N1 3.5243 no 1_455
H25B C1 3.3647 no 1_455
H25B C2 3.2470 no 1_455
H25B C21 3.3215 no 1_455
H25B C22 3.5272 no 1_455
H25B C28 3.2732 no 1_455
H25B H28B 2.3279 no 1_455
H25B H29A 2.8388 no 2_555
H25B H29C 3.5089 no 1_455
H26A C16 3.5741 no 1_445
H26A C29 3.1575 no 1_455
H26A H7 3.3135 no 3_656
H26A H16 2.8269 no 1_445
H26A H18 3.2551 no 1_445
H26A H28B 3.1950 no 1_455
H26A H29B 2.8720 no 1_455
H26A H29C 2.6831 no 1_455
H26B O1 3.3187 no 1_455
H26B N2 3.0994 no 3_666
H26B C1 3.3888 no 1_455
H26B C2 3.3352 no 1_455
H26B C3 3.3110 no 1_455
H26B C4 3.2600 no 1_455
H26B C15 3.3343 no 3_666
H26B C16 3.2169 no 1_445
H26B H4 3.1182 no 1_455
H26B H15 2.8289 no 3_666
H26B H16 2.3709 no 1_445
H26C N2 3.3710 no 3_666
H26C C15 3.5070 no 3_666
H26C H5 2.7626 no 3_656
H26C H7 3.1375 no 3_656
H26C H15 2.9468 no 3_666
H26C H16 3.2539 no 1_445
H27A O2 2.6940 no 2_545
H27A C7 3.4881 no 4_454
H27A C8 3.0150 no 4_454
H27A H7 3.2506 no 4_454
H27A H8 2.2953 no 4_454
H27A H19 3.1510 no 2_545
H27A H24B 3.5640 no 2_545
H27B H7 3.0706 no 4_454
H27B H8 3.1013 no 4_454
H27B H29C 3.4862 no 2_655
H28A C8 3.3597 no 4_454
H28A C18 3.2250 no 2_645
H28A C19 2.9627 no 2_645
H28A H7 3.5055 no 4_454
H28A H8 2.5022 no 4_454
H28A H18 3.1624 no 2_645
H28A H19 2.6982 no 2_645
H28A H24A 3.2537 no 1_655
H28B C24 3.3028 no 1_655
H28B C25 3.0741 no 1_655
H28B C26 3.5989 no 1_655
H28B H24A 2.8481 no 1_655
H28B H24B 3.3951 no 1_655
H28B H25B 2.3279 no 1_655
H28B H26A 3.1950 no 1_655
H28B H29A 3.3440 no 2_655
H28B H29C 3.3541 no 2_655
H29A C24 3.1267 no 2_545
H29A C25 3.3076 no 2_545
H29A H8 2.8515 no 4_454
H29A H24A 3.4791 no 2_545
H29A H24B 2.3182 no 2_545
H29A H25A 3.3918 no 2_545
H29A H25B 2.8388 no 2_545
H29A H28B 3.3440 no 2_645
H29B H18 2.6750 no 1_545
H29B H24B 3.1806 no 2_545
H29B H26A 2.8720 no 1_655
H29C O2 2.9725 no 2_645
H29C C22 3.5281 no 2_645
H29C C24 3.4921 no 1_655
H29C C26 3.5331 no 1_655
H29C H19 3.2377 no 2_645
H29C H24A 2.6143 no 1_655
H29C H25B 3.5089 no 1_655
H29C H26A 2.6831 no 1_655
H29C H27B 3.4862 no 2_645
H29C H28B 3.3541 no 2_645

loop_
_geom_torsion_atom_site_label_1
_geom_torsion_atom_site_label_2
_geom_torsion_atom_site_label_3
_geom_torsion_atom_site_label_4
_geom_torsion
_geom_torsion_publ_flag
C1 N1 C22 O2 -179.38(17) no
C1 N1 C22 C21 0.5(2) no
C22 N1 C1 O1 -178.69(17) no
C22 N1 C1 C2 0.5(2) no
C1 N1 C23 C24 114.57(19) no
C1 N1 C23 C27 -122.63(18) no
C23 N1 C1 O1 2.9(3) no
C23 N1 C1 C2 -177.86(15) no
C22 N1 C23 C24 -63.6(3) no
C22 N1 C23 C27 59.2(3) no
C23 N1 C22 O2 -1.0(3) no
C23 N1 C22 C21 178.85(15) no
C14 N2 C15 C16 0.2(3) no
C15 N2 C14 C9 179.77(15) no
C15 N2 C14 C13 -0.8(3) no
C8 N3 C9 C10 0.2(3) no
C8 N3 C9 C14 -179.98(14) no
C9 N3 C8 C7 -0.9(3) no
O1 C1 C2 C3 -4.1(4) no
O1 C1 C2 C21 177.75(18) no
N1 C1 C2 C3 176.71(15) no
N1 C1 C2 C21 -1.42(19) no
C1 C2 C3 C4 -0.1(3) no
C1 C2 C3 C11 -177.80(16) no
C1 C2 C21 C20 179.29(15) no
C1 C2 C21 C22 1.72(19) no
C3 C2 C21 C20 1.0(3) no
C3 C2 C21 C22 -176.57(15) no
C21 C2 C3 C4 177.83(15) no
C21 C2 C3 C11 0.1(3) no
C2 C3 C4 C5 -178.15(15) no
C2 C3 C11 C10 178.25(14) no
C2 C3 C11 C12 -0.7(3) no
C4 C3 C11 C10 0.4(3) no
C4 C3 C11 C12 -178.58(14) no
C11 C3 C4 C5 -0.5(3) no
C3 C4 C5 C6 0.0(3) no
C4 C5 C6 C7 179.89(16) no
C4 C5 C6 C10 0.5(3) no
C5 C6 C7 C8 -178.74(15) no
C5 C6 C10 C9 178.12(14) no
C5 C6 C10 C11 -0.5(3) no
C7 C6 C10 C9 -1.3(3) no
C7 C6 C10 C11 -179.98(14) no
C10 C6 C7 C8 0.7(3) no
C6 C7 C8 N3 0.5(3) no
N3 C9 C10 C6 0.9(3) no
N3 C9 C10 C11 179.58(14) no
N3 C9 C14 N2 -0.8(3) no
N3 C9 C14 C13 179.71(14) no
C10 C9 C14 N2 179.00(14) no
C10 C9 C14 C13 -0.4(3) no
C14 C9 C10 C6 -178.91(13) no
C14 C9 C10 C11 -0.3(3) no
C6 C10 C11 C3 0.1(3) no
C6 C10 C11 C12 179.11(14) no
C9 C10 C11 C3 -178.53(14) no
C9 C10 C11 C12 0.5(3) no
C3 C11 C12 C13 179.02(14) no
C3 C11 C12 C20 0.3(3) no
C10 C11 C12 C13 0.0(3) no
C10 C11 C12 C20 -178.65(13) no
C11 C12 C13 C14 -0.8(3) no
C11 C12 C13 C17 -179.71(13) no
C11 C12 C20 C19 -179.86(13) no
C11 C12 C20 C21 0.7(3) no
C13 C12 C20 C19 1.5(3) no
C13 C12 C20 C21 -177.98(14) no
C20 C12 C13 C14 177.95(14) no
C20 C12 C13 C17 -1.0(3) no
C12 C13 C14 N2 -178.46(15) no
C12 C13 C14 C9 1.0(3) no
C12 C13 C17 C16 179.37(14) no
C12 C13 C17 C18 -0.1(3) no
C14 C13 C17 C16 0.4(3) no
C14 C13 C17 C18 -179.06(14) no
C17 C13 C14 N2 0.5(3) no
C17 C13 C14 C9 179.92(14) no
N2 C15 C16 C17 0.7(3) no
C15 C16 C17 C13 -0.9(3) no
C15 C16 C17 C18 178.49(16) no
C13 C17 C18 C19 0.7(3) no
C16 C17 C18 C19 -178.68(17) no
C17 C18 C19 C20 -0.3(3) no
C18 C19 C20 C12 -0.8(3) no
C18 C19 C20 C21 178.56(16) no
C12 C20 C21 C2 -1.4(3) no
C12 C20 C21 C22 175.65(15) no
C19 C20 C21 C2 179.22(15) no
C19 C20 C21 C22 -3.8(3) no
C2 C21 C22 O2 178.46(18) no
C2 C21 C22 N1 -1.43(19) no
C20 C21 C22 O2 1.1(4) no
C20 C21 C22 N1 -178.77(17) no
N1 C23 C24 C25 -49.4(3) no
N1 C23 C27 C28 54.4(3) no
C24 C23 C27 C28 178.25(19) no
C27 C23 C24 C25 -172.91(18) no
C23 C24 C25 C26 -63.1(3) no
C23 C27 C28 C29 67.1(3) no
